data_7020971
loop_
_publ_author_name
'Nordheider, Andreas'
'Chivers, Tristram'
'Thirumoorthi, Ramalingam'
'Athukorala Arachchige, Kasun S.'
'Slawin, Alexandra M. Z.'
'Woollins, J. Derek'
'Vargas-Baca, Ignacio'

_publ_section_title
;
 A planar dianionic ditelluride and a cyclic tritelluride supported by
 P2N2 rings
;
_journal_issue 10
_journal_name_full 'Dalton Transactions'
_journal_page_first 3291
_journal_paper_doi 10.1039/c2dt32716c
_journal_volume 42
_journal_year 2013
_chemical_formula_moiety 'C28 H68 N8 Na2 P2 Te2'
_chemical_formula_sum 'C28 H68 N8 Na2 P2 Te2'
_chemical_formula_weight 880.02
_chemical_name_systematic
;
?
;
_space_group_IT_number 14
_symmetry_cell_setting monoclinic
_symmetry_space_group_name_Hall '-P 2yn'
_symmetry_space_group_name_H-M 'P 1 21/n 1'
_atom_sites_solution_hydrogens geom
_atom_sites_solution_primary direct
_atom_sites_solution_secondary difmap
_audit_creation_method SHELXL-97
_cell_angle_alpha 90.00
_cell_angle_beta 95.1510(10)
_cell_angle_gamma 90.00
_cell_formula_units_Z 4
_cell_length_a 11.1830(5)
_cell_length_b 30.2640(12)
_cell_length_c 12.5750(5)
_cell_measurement_reflns_used 15115
_cell_measurement_temperature 173(2)
_cell_measurement_theta_max 27.5
_cell_measurement_theta_min 1.4
_cell_volume 4238.7(3)
_computing_cell_refinement 'HKL Scalepack (Otwinowski & Minor 1997)'
_computing_data_collection 'Collect (Nonius BV, 1997-2000)'
_computing_data_reduction DENZO-SMN
_computing_molecular_graphics 'SHELXTL (Sheldrick, 1996)'
_computing_publication_material 'SHELXL-97 (Sheldrick, 1997)'
_computing_structure_refinement 'SHELXL-97 (Sheldrick, 1997)'
_computing_structure_solution 'SHELXS-97 (Sheldrick, 1997)'
_diffrn_ambient_temperature 173(2)
_diffrn_measured_fraction_theta_full 0.961
_diffrn_measured_fraction_theta_max 0.961
_diffrn_measurement_device_type 'KappaCCD (Nonius, FR540C)'
_diffrn_measurement_method 'phi\omega scans'
_diffrn_radiation_monochromator 'horizonally mounted graphite crystal'
_diffrn_radiation_source 'Enraf Nonius FR590D, fine-focus sealed tube'
_diffrn_radiation_type MoK\a
_diffrn_radiation_wavelength 0.71073
_diffrn_reflns_av_R_equivalents 0.0436
_diffrn_reflns_av_sigmaI/netI 0.0526
_diffrn_reflns_limit_h_max 13
_diffrn_reflns_limit_h_min -13
_diffrn_reflns_limit_k_max 35
_diffrn_reflns_limit_k_min -36
_diffrn_reflns_limit_l_max 14
_diffrn_reflns_limit_l_min -14
_diffrn_reflns_number 12267
_diffrn_reflns_theta_full 25.05
_diffrn_reflns_theta_max 25.05
_diffrn_reflns_theta_min 1.35
_exptl_absorpt_coefficient_mu 1.500
_exptl_absorpt_correction_T_max 0.8894
_exptl_absorpt_correction_T_min 0.6702
_exptl_absorpt_correction_type integration
_exptl_absorpt_process_details SADABS
_exptl_crystal_colour yellow
_exptl_crystal_density_diffrn 1.379
_exptl_crystal_density_method 'not measured'
_exptl_crystal_description block
_exptl_crystal_F_000 1792
_exptl_crystal_size_max 0.29
_exptl_crystal_size_mid 0.21
_exptl_crystal_size_min 0.08
_refine_diff_density_max 1.273
_refine_diff_density_min -0.761
_refine_diff_density_rms 0.174
_refine_ls_extinction_method none
_refine_ls_goodness_of_fit_ref 1.194
_refine_ls_hydrogen_treatment constr
_refine_ls_matrix_type full
_refine_ls_number_parameters 387
_refine_ls_number_reflns 7193
_refine_ls_number_restraints 0
_refine_ls_restrained_S_all 1.194
_refine_ls_R_factor_all 0.0835
_refine_ls_R_factor_gt 0.0650
_refine_ls_shift/su_max 0.000
_refine_ls_shift/su_mean 0.000
_refine_ls_structure_factor_coef Fsqd
_refine_ls_weighting_details 'calc w=1/[\s^2^(Fo^2^)+(0.0506P)^2^+40.7988P] where P=(Fo^2^+2Fc^2^)/3'
_refine_ls_weighting_scheme calc
_refine_ls_wR_factor_gt 0.1505
_refine_ls_wR_factor_ref 0.1787
_reflns_number_gt 6017
_reflns_number_total 7193
_reflns_threshold_expression >2sigma(I)
_cod_data_source_file c2dt32716c.txt
_cod_data_source_block Li2.tmeda2.1c
_cod_original_sg_symbol_Hall '-P 2yn '
_cod_original_sg_symbol_H-M 'P 21/n '
_cod_database_code 7020971

loop_
_symmetry_equiv_pos_as_xyz
'x, y, z'
'-x+1/2, y+1/2, -z+1/2'
'-x, -y, -z'
'x-1/2, -y-1/2, z-1/2'

loop_
_atom_site_label
_atom_site_type_symbol
_atom_site_fract_x
_atom_site_fract_y
_atom_site_fract_z
_atom_site_U_iso_or_equiv
_atom_site_adp_type
_atom_site_occupancy
_atom_site_symmetry_multiplicity
_atom_site_calc_flag
_atom_site_refinement_flags
_atom_site_disorder_assembly
_atom_site_disorder_group
Te1 Te 0.59677(6) 0.04854(2) 0.59845(5) 0.0395(2) Uani 1 1 d . . .
Te2 Te 0.34267(6) 0.192620(19) 0.69731(5) 0.03631(19) Uani 1 1 d . . .
Na1 Na 0.7351(3) 0.13861(11) 0.9835(3) 0.0355(8) Uani 1 1 d . . .
Na2 Na 0.3760(3) 0.10789(12) 0.5722(3) 0.0383(8) Uani 1 1 d . . .
P1 P 0.62848(19) 0.09114(7) 0.76121(17) 0.0254(5) Uani 1 1 d . . .
P2 P 0.50912(18) 0.16036(7) 0.80727(16) 0.0230(4) Uani 1 1 d . . .
N1 N 0.6283(6) 0.1464(2) 0.7382(5) 0.0288(16) Uani 1 1 d . . .
N2 N 0.4955(6) 0.1038(2) 0.8127(5) 0.0256(15) Uani 1 1 d . . .
N3 N 0.7287(6) 0.0774(2) 0.8514(6) 0.0292(16) Uani 1 1 d . A .
N4 N 0.5530(6) 0.1822(2) 0.9168(5) 0.0255(15) Uani 1 1 d . . .
N5 N 0.7972(8) 0.1268(3) 1.1981(7) 0.051(2) Uani 1 1 d . . .
N6 N 0.9500(7) 0.1710(3) 1.0259(7) 0.044(2) Uani 1 1 d . . .
N7 N 0.1796(7) 0.0741(3) 0.5236(6) 0.0408(19) Uani 1 1 d . . .
N8 N 0.3409(7) 0.1219(3) 0.3766(6) 0.0378(18) Uani 1 1 d . . .
C1 C 0.7025(9) 0.1752(3) 0.6728(7) 0.037(2) Uani 1 1 d . . .
C2 C 0.7074(10) 0.2219(3) 0.7225(8) 0.046(3) Uani 1 1 d . . .
H2A H 0.6277 0.2340 0.7194 0.069 Uiso 1 1 calc R . .
H2B H 0.7571 0.2406 0.6833 0.069 Uiso 1 1 calc R . .
H2C H 0.7403 0.2202 0.7955 0.069 Uiso 1 1 calc R . .
C3 C 0.6503(11) 0.1762(3) 0.5560(8) 0.052(3) Uani 1 1 d . . .
H3A H 0.6542 0.1472 0.5258 0.078 Uiso 1 1 calc R . .
H3B H 0.6959 0.1964 0.5166 0.078 Uiso 1 1 calc R . .
H3C H 0.5682 0.1857 0.5522 0.078 Uiso 1 1 calc R . .
C4 C 0.8298(9) 0.1556(3) 0.6768(9) 0.050(3) Uani 1 1 d . . .
H4A H 0.8645 0.1549 0.7495 0.075 Uiso 1 1 calc R . .
H4B H 0.8786 0.1736 0.6350 0.075 Uiso 1 1 calc R . .
H4C H 0.8259 0.1262 0.6485 0.075 Uiso 1 1 calc R . .
C5 C 0.4296(8) 0.0771(3) 0.8878(7) 0.034(2) Uani 1 1 d . . .
C6 C 0.3022(8) 0.0950(3) 0.8883(9) 0.045(2) Uani 1 1 d . . .
H6A H 0.3051 0.1250 0.9135 0.067 Uiso 1 1 calc R . .
H6B H 0.2582 0.0772 0.9346 0.067 Uiso 1 1 calc R . .
H6C H 0.2631 0.0941 0.8172 0.067 Uiso 1 1 calc R . .
C7 C 0.4931(10) 0.0792(3) 1.0007(7) 0.043(2) Uani 1 1 d . . .
H7A H 0.5743 0.0692 0.9995 0.065 Uiso 1 1 calc R . .
H7B H 0.4517 0.0607 1.0474 0.065 Uiso 1 1 calc R . .
H7C H 0.4930 0.1092 1.0260 0.065 Uiso 1 1 calc R . .
C8 C 0.4230(9) 0.0301(3) 0.8464(8) 0.044(2) Uani 1 1 d . . .
H8A H 0.3802 0.0296 0.7767 0.066 Uiso 1 1 calc R . .
H8B H 0.3818 0.0119 0.8940 0.066 Uiso 1 1 calc R . .
H8C H 0.5027 0.0189 0.8421 0.066 Uiso 1 1 calc R . .
C9 C 0.8131(9) 0.0402(3) 0.8613(8) 0.042(2) Uani 1 1 d . . .
C10 C 0.9080(6) 0.0450(2) 0.7843(6) 0.072(4) Uani 1 1 d . A .
H10A H 0.8714 0.0430 0.7124 0.108 Uiso 1 1 calc R . .
H10B H 0.9663 0.0218 0.7966 0.108 Uiso 1 1 calc R . .
H10C H 0.9469 0.0731 0.7948 0.108 Uiso 1 1 calc R . .
C11 C 0.8668(7) 0.0423(3) 0.9807(6) 0.046(3) Uiso 0.71 1 d PR A 1
C11A C 0.9151(7) 0.0519(3) 0.9457(7) 0.046(8) Uiso 0.29 1 d PR A 2
C12 C 0.7551(7) -0.0044(2) 0.8494(6) 0.048(3) Uani 1 1 d R A .
H12A H 0.6945 -0.0074 0.8984 0.073 Uiso 1 1 d R . .
H12B H 0.8153 -0.0268 0.8642 0.073 Uiso 1 1 d R . .
H12C H 0.7193 -0.0077 0.7778 0.073 Uiso 1 1 d R . .
C13 C 0.5045(8) 0.2200(3) 0.9742(7) 0.0314(19) Uani 1 1 d . . .
C14 C 0.5179(11) 0.2636(3) 0.9167(8) 0.051(3) Uani 1 1 d . . .
H14A H 0.6012 0.2687 0.9075 0.076 Uiso 1 1 calc R . .
H14B H 0.4882 0.2872 0.9581 0.076 Uiso 1 1 calc R . .
H14C H 0.4729 0.2626 0.8480 0.076 Uiso 1 1 calc R . .
C15 C 0.5799(11) 0.2231(4) 1.0793(8) 0.056(3) Uani 1 1 d . . .
H15A H 0.5696 0.1968 1.1201 0.084 Uiso 1 1 calc R . .
H15B H 0.5553 0.2483 1.1183 0.084 Uiso 1 1 calc R . .
H15C H 0.6628 0.2262 1.0666 0.084 Uiso 1 1 calc R . .
C16 C 0.3743(9) 0.2134(4) 0.9966(8) 0.049(3) Uani 1 1 d . . .
H16A H 0.3252 0.2105 0.9303 0.074 Uiso 1 1 calc R . .
H16B H 0.3478 0.2384 1.0353 0.074 Uiso 1 1 calc R . .
H16C H 0.3676 0.1871 1.0383 0.074 Uiso 1 1 calc R . .
C17 C 0.7467(10) 0.1580(4) 1.2727(9) 0.059(3) Uani 1 1 d . . .
H17A H 0.6612 0.1541 1.2699 0.088 Uiso 1 1 calc R . .
H17B H 0.7643 0.1877 1.2527 0.088 Uiso 1 1 calc R . .
H17C H 0.7816 0.1524 1.3440 0.088 Uiso 1 1 calc R . .
C18 C 0.7728(13) 0.0814(4) 1.2351(10) 0.072(4) Uani 1 1 d . . .
H18A H 0.8155 0.0605 1.1954 0.109 Uiso 1 1 calc R . .
H18B H 0.6882 0.0756 1.2242 0.109 Uiso 1 1 calc R . .
H18C H 0.7988 0.0788 1.3097 0.109 Uiso 1 1 calc R . .
C19 C 0.9290(9) 0.1351(4) 1.2028(9) 0.051(3) Uani 1 1 d . . .
H19A H 0.9672 0.1097 1.1730 0.061 Uiso 1 1 calc R . .
H19B H 0.9603 0.1376 1.2770 0.061 Uiso 1 1 calc R . .
C20 C 0.9634(9) 0.1760(4) 1.1438(9) 0.049(3) Uani 1 1 d . . .
H20A H 0.9136 0.2004 1.1635 0.059 Uiso 1 1 calc R . .
H20B H 1.0462 0.1834 1.1664 0.059 Uiso 1 1 calc R . .
C21 C 0.9463(11) 0.2148(4) 0.9734(10) 0.060(3) Uani 1 1 d . . .
H21A H 1.0195 0.2304 0.9937 0.090 Uiso 1 1 calc R . .
H21B H 0.8794 0.2314 0.9951 0.090 Uiso 1 1 calc R . .
H21C H 0.9374 0.2110 0.8973 0.090 Uiso 1 1 calc R . .
C22 C 1.0563(10) 0.1476(4) 0.9923(11) 0.071(4) Uani 1 1 d . . .
H22A H 1.0471 0.1432 0.9163 0.106 Uiso 1 1 calc R . .
H22B H 1.0637 0.1194 1.0274 0.106 Uiso 1 1 calc R . .
H22C H 1.1270 0.1649 1.0112 0.106 Uiso 1 1 calc R . .
C23 C 0.0818(10) 0.1032(4) 0.5542(10) 0.065(3) Uani 1 1 d . . .
H23A H 0.0887 0.1317 0.5216 0.098 Uiso 1 1 calc R . .
H23B H 0.0879 0.1065 0.6305 0.098 Uiso 1 1 calc R . .
H23C H 0.0056 0.0904 0.5304 0.098 Uiso 1 1 calc R . .
C24 C 0.1706(10) 0.0312(4) 0.5762(9) 0.056(3) Uani 1 1 d . . .
H24A H 0.0970 0.0170 0.5500 0.083 Uiso 1 1 calc R . .
H24B H 0.1715 0.0355 0.6519 0.083 Uiso 1 1 calc R . .
H24C H 0.2373 0.0130 0.5612 0.083 Uiso 1 1 calc R . .
C25 C 0.1790(9) 0.0691(4) 0.4060(8) 0.045(2) Uani 1 1 d . . .
H25A H 0.0989 0.0607 0.3773 0.054 Uiso 1 1 calc R . .
H25B H 0.2329 0.0452 0.3913 0.054 Uiso 1 1 calc R . .
C26 C 0.2155(9) 0.1099(3) 0.3482(8) 0.045(2) Uani 1 1 d . . .
H26A H 0.2034 0.1048 0.2719 0.054 Uiso 1 1 calc R . .
H26B H 0.1645 0.1343 0.3652 0.054 Uiso 1 1 calc R . .
C27 C 0.3605(12) 0.1680(4) 0.3461(9) 0.060(3) Uani 1 1 d . . .
H27A H 0.4439 0.1753 0.3607 0.090 Uiso 1 1 calc R . .
H27B H 0.3132 0.1872 0.3865 0.090 Uiso 1 1 calc R . .
H27C H 0.3372 0.1718 0.2713 0.090 Uiso 1 1 calc R . .
C28 C 0.4206(9) 0.0930(3) 0.3227(8) 0.045(2) Uani 1 1 d . . .
H28A H 0.4070 0.0972 0.2469 0.068 Uiso 1 1 calc R . .
H28B H 0.4046 0.0628 0.3399 0.068 Uiso 1 1 calc R . .
H28C H 0.5025 0.1000 0.3459 0.068 Uiso 1 1 calc R . .

loop_
_atom_site_aniso_label
_atom_site_aniso_U_11
_atom_site_aniso_U_22
_atom_site_aniso_U_33
_atom_site_aniso_U_23
_atom_site_aniso_U_13
_atom_site_aniso_U_12
Te1 0.0562(4) 0.0328(3) 0.0294(3) -0.0069(2) 0.0037(3) 0.0135(3)
Te2 0.0436(4) 0.0316(3) 0.0326(3) -0.0018(2) -0.0032(3) 0.0104(3)
Na1 0.0294(18) 0.0370(19) 0.040(2) -0.0057(15) 0.0024(15) 0.0000(14)
Na2 0.0351(19) 0.040(2) 0.040(2) -0.0093(16) 0.0058(16) 0.0004(15)
P1 0.0288(11) 0.0227(10) 0.0263(11) -0.0020(8) 0.0104(9) 0.0018(8)
P2 0.0251(11) 0.0224(10) 0.0227(10) 0.0004(8) 0.0086(8) 0.0035(8)
N1 0.035(4) 0.021(3) 0.034(4) 0.000(3) 0.024(3) 0.003(3)
N2 0.023(3) 0.026(4) 0.030(4) -0.001(3) 0.012(3) 0.007(3)
N3 0.023(4) 0.025(4) 0.038(4) -0.006(3) -0.001(3) 0.005(3)
N4 0.022(3) 0.034(4) 0.022(3) -0.001(3) 0.009(3) 0.005(3)
N5 0.053(5) 0.057(6) 0.042(5) 0.001(4) 0.000(4) 0.002(4)
N6 0.037(4) 0.044(5) 0.053(5) -0.016(4) 0.016(4) -0.009(4)
N7 0.030(4) 0.046(5) 0.047(5) -0.013(4) 0.007(4) 0.005(3)
N8 0.033(4) 0.046(5) 0.035(4) -0.003(4) 0.006(3) 0.005(3)
C1 0.045(5) 0.034(5) 0.036(5) -0.005(4) 0.024(4) -0.007(4)
C2 0.062(7) 0.027(5) 0.054(6) 0.003(4) 0.034(5) -0.009(4)
C3 0.084(8) 0.039(5) 0.038(5) 0.013(4) 0.038(6) 0.005(5)
C4 0.046(6) 0.040(6) 0.069(7) -0.001(5) 0.034(5) -0.001(5)
C5 0.033(5) 0.026(4) 0.046(5) 0.008(4) 0.016(4) 0.002(4)
C6 0.032(5) 0.038(5) 0.067(7) 0.009(5) 0.023(5) 0.002(4)
C7 0.057(6) 0.039(5) 0.036(5) 0.010(4) 0.019(5) -0.005(5)
C8 0.049(6) 0.031(5) 0.054(6) 0.012(4) 0.013(5) 0.000(4)
C9 0.038(5) 0.037(5) 0.048(6) -0.005(4) -0.006(4) 0.016(4)
C10 0.042(6) 0.060(8) 0.118(11) 0.005(7) 0.036(7) 0.017(6)
C12 0.064(7) 0.030(5) 0.052(6) 0.007(5) 0.011(5) 0.005(5)
C13 0.034(5) 0.036(5) 0.025(4) -0.006(4) 0.009(4) 0.001(4)
C14 0.075(8) 0.027(5) 0.050(6) -0.012(4) 0.010(5) 0.010(5)
C15 0.066(7) 0.055(7) 0.046(6) -0.023(5) -0.007(5) 0.011(6)
C16 0.038(6) 0.068(7) 0.045(6) -0.016(5) 0.021(5) 0.010(5)
C17 0.051(7) 0.079(9) 0.048(6) 0.000(6) 0.016(5) 0.009(6)
C18 0.094(10) 0.073(9) 0.052(7) 0.010(6) 0.016(7) -0.014(7)
C19 0.041(6) 0.050(6) 0.059(7) -0.012(5) -0.008(5) 0.009(5)
C20 0.035(5) 0.052(6) 0.061(7) -0.013(5) -0.001(5) -0.008(5)
C21 0.062(7) 0.054(7) 0.068(8) -0.003(6) 0.024(6) -0.017(6)
C22 0.040(6) 0.080(9) 0.094(10) -0.020(8) 0.014(6) -0.001(6)
C23 0.039(6) 0.089(9) 0.069(8) -0.019(7) 0.012(6) 0.016(6)
C24 0.046(6) 0.063(7) 0.058(7) -0.015(6) 0.012(5) -0.010(5)
C25 0.031(5) 0.061(7) 0.042(5) -0.015(5) -0.003(4) 0.003(5)
C26 0.048(6) 0.047(6) 0.040(5) -0.003(5) -0.002(5) 0.007(5)
C27 0.077(8) 0.054(7) 0.051(7) 0.002(5) 0.017(6) -0.008(6)
C28 0.046(6) 0.049(6) 0.043(6) -0.001(5) 0.013(5) 0.006(5)

loop_
_atom_type_symbol
_atom_type_description
_atom_type_scat_dispersion_real
_atom_type_scat_dispersion_imag
_atom_type_scat_source
C C 0.0033 0.0016 'International Tables Vol C Tables 4.2.6.8 and 6.1.1.4'
H H 0.0000 0.0000 'International Tables Vol C Tables 4.2.6.8 and 6.1.1.4'
N N 0.0061 0.0033 'International Tables Vol C Tables 4.2.6.8 and 6.1.1.4'
Na Na 0.0362 0.0249 'International Tables Vol C Tables 4.2.6.8 and 6.1.1.4'
P P 0.1023 0.0942 'International Tables Vol C Tables 4.2.6.8 and 6.1.1.4'
Te Te -0.5308 1.6751 'International Tables Vol C Tables 4.2.6.8 and 6.1.1.4'

loop_
_geom_angle_atom_site_label_1
_geom_angle_atom_site_label_2
_geom_angle_atom_site_label_3
_geom_angle
P1 Te1 Na2 80.41(8)
P2 Te2 Na2 80.35(8)
N3 Na1 N4 101.2(2)
N3 Na1 N6 112.8(3)
N4 Na1 N6 125.2(3)
N3 Na1 N5 123.3(3)
N4 Na1 N5 121.5(3)
N6 Na1 N5 72.6(3)
N3 Na1 P1 27.74(16)
N4 Na1 P1 73.89(17)
N6 Na1 P1 126.8(2)
N5 Na1 P1 145.3(2)
N3 Na1 P2 73.94(18)
N4 Na1 P2 27.56(16)
N6 Na1 P2 134.8(2)
N5 Na1 P2 143.3(2)
P1 Na1 P2 46.39(7)
N7 Na2 N8 76.5(3)
N7 Na2 Te1 118.7(2)
N8 Na2 Te1 105.2(2)
N7 Na2 Te2 109.3(2)
N8 Na2 Te2 110.5(2)
Te1 Na2 Te2 125.12(12)
N3 P1 N1 111.9(4)
N3 P1 N2 111.8(4)
N1 P1 N2 81.7(3)
N3 P1 Te1 120.6(3)
N1 P1 Te1 112.5(3)
N2 P1 Te1 111.9(3)
N3 P1 P2 113.7(3)
N1 P1 P2 41.0(2)
N2 P1 P2 41.5(2)
Te1 P1 P2 125.73(10)
N3 P1 Na1 47.2(3)
N1 P1 Na1 73.0(3)
N2 P1 Na1 80.8(2)
Te1 P1 Na1 166.41(10)
P2 P1 Na1 66.88(9)
N4 P2 N1 110.7(4)
N4 P2 N2 114.0(4)
N1 P2 N2 81.4(3)
N4 P2 Te2 119.7(3)
N1 P2 Te2 113.8(3)
N2 P2 Te2 111.0(2)
N4 P2 P1 114.4(3)
N1 P2 P1 40.6(2)
N2 P2 P1 41.4(2)
Te2 P2 P1 125.88(10)
N4 P2 Na1 47.8(2)
N1 P2 Na1 72.8(3)
N2 P2 Na1 80.7(2)
Te2 P2 Na1 166.91(10)
P1 P2 Na1 66.73(9)
C1 N1 P1 132.4(5)
C1 N1 P2 129.1(6)
P1 N1 P2 98.4(3)
C5 N2 P1 127.8(5)
C5 N2 P2 128.1(5)
P1 N2 P2 97.2(3)
C9 N3 P1 132.3(6)
C9 N3 Na1 122.4(5)
P1 N3 Na1 105.1(3)
C13 N4 P2 130.9(6)
C13 N4 Na1 124.4(5)
P2 N4 Na1 104.7(3)
C17 N5 C18 107.5(9)
C17 N5 C19 107.6(9)
C18 N5 C19 110.6(9)
C17 N5 Na1 117.6(7)
C18 N5 Na1 113.0(7)
C19 N5 Na1 100.3(6)
C22 N6 C21 107.1(9)
C22 N6 C20 108.9(9)
C21 N6 C20 110.6(8)
C22 N6 Na1 120.7(7)
C21 N6 Na1 104.9(6)
C20 N6 Na1 104.5(6)
C24 N7 C23 109.1(9)
C24 N7 C25 111.5(8)
C23 N7 C25 112.4(8)
C24 N7 Na2 110.7(6)
C23 N7 Na2 110.6(7)
C25 N7 Na2 102.4(6)
C28 N8 C26 110.5(8)
C28 N8 C27 109.7(8)
C26 N8 C27 109.6(8)
C28 N8 Na2 107.9(6)
C26 N8 Na2 105.1(6)
C27 N8 Na2 113.9(6)
N1 C1 C3 110.9(8)
N1 C1 C4 108.4(8)
C3 C1 C4 108.1(8)
N1 C1 C2 108.2(7)
C3 C1 C2 111.4(8)
C4 C1 C2 109.9(8)
C1 C2 H2A 109.5
C1 C2 H2B 109.5
H2A C2 H2B 109.5
C1 C2 H2C 109.5
H2A C2 H2C 109.5
H2B C2 H2C 109.5
C1 C3 H3A 109.5
C1 C3 H3B 109.5
H3A C3 H3B 109.5
C1 C3 H3C 109.5
H3A C3 H3C 109.5
H3B C3 H3C 109.5
C1 C4 H4A 109.5
C1 C4 H4B 109.5
H4A C4 H4B 109.5
C1 C4 H4C 109.5
H4A C4 H4C 109.5
H4B C4 H4C 109.5
N2 C5 C8 107.7(7)
N2 C5 C6 109.0(7)
C8 C5 C6 108.6(8)
N2 C5 C7 110.5(7)
C8 C5 C7 111.3(8)
C6 C5 C7 109.7(8)
C5 C6 H6A 109.5
C5 C6 H6B 109.5
H6A C6 H6B 109.5
C5 C6 H6C 109.5
H6A C6 H6C 109.5
H6B C6 H6C 109.5
C5 C7 H7A 109.5
C5 C7 H7B 109.5
H7A C7 H7B 109.5
C5 C7 H7C 109.5
H7A C7 H7C 109.5
H7B C7 H7C 109.5
C5 C8 H8A 109.5
C5 C8 H8B 109.5
H8A C8 H8B 109.5
C5 C8 H8C 109.5
H8A C8 H8C 109.5
H8B C8 H8C 109.5
N3 C9 C12 114.4(8)
N3 C9 C10 110.9(8)
C12 C9 C10 110.3(7)
N3 C9 C11A 108.4(8)
C12 C9 C11A 124.6(8)
C10 C9 C11A 84.2(6)
N3 C9 C11 103.7(7)
C12 C9 C11 104.9(7)
C10 C9 C11 112.4(7)
C11A C9 C11 29.3(2)
C9 C10 H10A 109.5
C9 C10 H10B 109.5
H10A C10 H10B 109.5
C9 C10 H10C 109.5
H10A C10 H10C 109.5
H10B C10 H10C 109.5
C9 C12 H12A 110.1
C9 C12 H12B 109.1
H12A C12 H12B 109.4
C9 C12 H12C 109.2
H12A C12 H12C 109.5
H12B C12 H12C 109.5
N4 C13 C15 105.9(7)
N4 C13 C14 112.5(7)
C15 C13 C14 107.1(8)
N4 C13 C16 112.7(7)
C15 C13 C16 108.4(8)
C14 C13 C16 109.9(8)
C13 C14 H14A 109.5
C13 C14 H14B 109.5
H14A C14 H14B 109.5
C13 C14 H14C 109.5
H14A C14 H14C 109.5
H14B C14 H14C 109.5
C13 C15 H15A 109.5
C13 C15 H15B 109.5
H15A C15 H15B 109.5
C13 C15 H15C 109.5
H15A C15 H15C 109.5
H15B C15 H15C 109.5
C13 C16 H16A 109.5
C13 C16 H16B 109.5
H16A C16 H16B 109.5
C13 C16 H16C 109.5
H16A C16 H16C 109.5
H16B C16 H16C 109.5
N5 C17 H17A 109.5
N5 C17 H17B 109.5
H17A C17 H17B 109.5
N5 C17 H17C 109.5
H17A C17 H17C 109.5
H17B C17 H17C 109.5
N5 C18 H18A 109.5
N5 C18 H18B 109.5
H18A C18 H18B 109.5
N5 C18 H18C 109.5
H18A C18 H18C 109.5
H18B C18 H18C 109.5
N5 C19 C20 114.3(8)
N5 C19 H19A 108.7
C20 C19 H19A 108.7
N5 C19 H19B 108.7
C20 C19 H19B 108.7
H19A C19 H19B 107.6
N6 C20 C19 113.5(8)
N6 C20 H20A 108.9
C19 C20 H20A 108.9
N6 C20 H20B 108.9
C19 C20 H20B 108.9
H20A C20 H20B 107.7
N6 C21 H21A 109.5
N6 C21 H21B 109.5
H21A C21 H21B 109.5
N6 C21 H21C 109.5
H21A C21 H21C 109.5
H21B C21 H21C 109.5
N6 C22 H22A 109.5
N6 C22 H22B 109.5
H22A C22 H22B 109.5
N6 C22 H22C 109.5
H22A C22 H22C 109.5
H22B C22 H22C 109.5
N7 C23 H23A 109.5
N7 C23 H23B 109.5
H23A C23 H23B 109.5
N7 C23 H23C 109.5
H23A C23 H23C 109.5
H23B C23 H23C 109.5
N7 C24 H24A 109.5
N7 C24 H24B 109.5
H24A C24 H24B 109.5
N7 C24 H24C 109.5
H24A C24 H24C 109.5
H24B C24 H24C 109.5
N7 C25 C26 114.8(8)
N7 C25 H25A 108.6
C26 C25 H25A 108.6
N7 C25 H25B 108.6
C26 C25 H25B 108.6
H25A C25 H25B 107.5
N8 C26 C25 112.5(8)
N8 C26 H26A 109.1
C25 C26 H26A 109.1
N8 C26 H26B 109.1
C25 C26 H26B 109.1
H26A C26 H26B 107.8
N8 C27 H27A 109.5
N8 C27 H27B 109.5
H27A C27 H27B 109.5
N8 C27 H27C 109.5
H27A C27 H27C 109.5
H27B C27 H27C 109.5
N8 C28 H28A 109.5
N8 C28 H28B 109.5
H28A C28 H28B 109.5
N8 C28 H28C 109.5
H28A C28 H28C 109.5
H28B C28 H28C 109.5

loop_
_geom_bond_atom_site_label_1
_geom_bond_atom_site_label_2
_geom_bond_distance
Te1 P1 2.418(2)
Te1 Na2 3.047(4)
Te2 P2 2.422(2)
Te2 Na2 3.049(3)
Na1 N3 2.484(7)
Na1 N4 2.506(7)
Na1 N6 2.607(8)
Na1 N5 2.750(9)
Na1 P1 3.271(4)
Na1 P2 3.274(4)
Na2 N7 2.450(8)
Na2 N8 2.492(8)
P1 N3 1.577(7)
P1 N1 1.697(7)
P1 N2 1.718(6)
P1 P2 2.578(3)
P2 N4 1.566(7)
P2 N1 1.708(6)
P2 N2 1.720(7)
N1 C1 1.498(10)
N2 C5 1.488(10)
N3 C9 1.468(11)
N4 C13 1.483(10)
N5 C17 1.478(14)
N5 C18 1.483(15)
N5 C19 1.492(13)
N6 C22 1.478(13)
N6 C21 1.479(14)
N6 C20 1.485(13)
N7 C24 1.465(14)
N7 C23 1.482(12)
N7 C25 1.485(12)
N8 C28 1.458(12)
N8 C26 1.461(12)
N8 C27 1.469(13)
C1 C3 1.532(14)
C1 C4 1.538(13)
C1 C2 1.544(12)
C2 H2A 0.9600
C2 H2B 0.9600
C2 H2C 0.9600
C3 H3A 0.9600
C3 H3B 0.9600
C3 H3C 0.9600
C4 H4A 0.9600
C4 H4B 0.9600
C4 H4C 0.9600
C5 C8 1.515(13)
C5 C6 1.525(12)
C5 C7 1.531(13)
C6 H6A 0.9600
C6 H6B 0.9600
C6 H6C 0.9600
C7 H7A 0.9600
C7 H7B 0.9600
C7 H7C 0.9600
C8 H8A 0.9600
C8 H8B 0.9600
C8 H8C 0.9600
C9 C12 1.499(12)
C9 C10 1.507(12)
C9 C11A 1.528(12)
C9 C11 1.567(12)
C10 H10A 0.9600
C10 H10B 0.9600
C10 H10C 0.9600
C12 H12A 0.9600
C12 H12B 0.9622
C12 H12C 0.9578
C13 C15 1.505(13)
C13 C14 1.518(13)
C13 C16 1.521(13)
C14 H14A 0.9600
C14 H14B 0.9600
C14 H14C 0.9600
C15 H15A 0.9600
C15 H15B 0.9600
C15 H15C 0.9600
C16 H16A 0.9600
C16 H16B 0.9600
C16 H16C 0.9600
C17 H17A 0.9600
C17 H17B 0.9600
C17 H17C 0.9600
C18 H18A 0.9600
C18 H18B 0.9600
C18 H18C 0.9600
C19 C20 1.511(15)
C19 H19A 0.9700
C19 H19B 0.9700
C20 H20A 0.9700
C20 H20B 0.9700
C21 H21A 0.9600
C21 H21B 0.9600
C21 H21C 0.9600
C22 H22A 0.9600
C22 H22B 0.9600
C22 H22C 0.9600
C23 H23A 0.9600
C23 H23B 0.9600
C23 H23C 0.9600
C24 H24A 0.9600
C24 H24B 0.9600
C24 H24C 0.9600
C25 C26 1.507(14)
C25 H25A 0.9700
C25 H25B 0.9700
C26 H26A 0.9700
C26 H26B 0.9700
C27 H27A 0.9600
C27 H27B 0.9600
C27 H27C 0.9600
C28 H28A 0.9600
C28 H28B 0.9600
C28 H28C 0.9600
